data_1546835
loop_
_publ_author_name
'Nguyen, Linh H. T.'
'Nguyen, The T.'
'Nguyen, Ha L.'
'Doan, Tan L. H.'
'Tran, Phuong Hoang'

_publ_section_title
;
 A new superacid hafnium-based metal--organic framework as a highly active
 heterogeneous catalyst for the synthesis of benzoxazoles under
 solvent-free conditions
;
_journal_issue 19
_journal_name_full 'Catalysis Science &amp; Technology'
_journal_page_first 4346
_journal_page_last 4350
_journal_paper_doi 10.1039/C7CY01668A
_journal_volume 7
_journal_year 2017
_chemical_formula_sum 'C9 H3 Hf3 O13 S6'
_chemical_formula_weight 1046.94
_space_group_crystal_system cubic
_space_group_IT_number 227
_space_group_name_Hall '-F 4vw 2vw 3'
_space_group_name_H-M_alt 'F d -3 m'
_symmetry_space_group_name_Hall '-F 4vw 2vw 3'
_symmetry_space_group_name_H-M 'F d -3 m :2'
_atom_sites_solution_hydrogens geom
_audit_creation_method SHELXL-2016/6
_audit_update_record
;
2017-07-06 deposited with the CCDC.
2017-08-24 downloaded from the CCDC.
;
_cell_angle_alpha 90
_cell_angle_beta 90
_cell_angle_gamma 90
_cell_formula_units_Z 32
_cell_length_a 34.901(3)
_cell_length_b 34.901(3)
_cell_length_c 34.901(3)
_cell_measurement_reflns_used 1962
_cell_measurement_temperature 100(2)
_cell_measurement_theta_max 25.74
_cell_measurement_theta_min 1.935
_cell_volume 42512(6)
_computing_structure_refinement 'SHELXL-2016/6 (Sheldrick, 2016)'
_diffrn_ambient_temperature 100(2)
_diffrn_measured_fraction_theta_full 0.999
_diffrn_measured_fraction_theta_max 0.999
_diffrn_measurement_device_type 'Bruker APEX-II CCD'
_diffrn_measurement_method '\f and \w scans'
_diffrn_radiation_type MoK\a
_diffrn_radiation_wavelength 0.71073
_diffrn_reflns_av_R_equivalents 0.051
_diffrn_reflns_av_unetI/netI 0.0197
_diffrn_reflns_Laue_measured_fraction_full 0.999
_diffrn_reflns_Laue_measured_fraction_max 0.999
_diffrn_reflns_number 1962
_diffrn_reflns_point_group_measured_fraction_full 0.999
_diffrn_reflns_point_group_measured_fraction_max 0.999
_diffrn_reflns_theta_full 25.242
_diffrn_reflns_theta_max 25.739
_diffrn_reflns_theta_min 1.935
_diffrn_source 'fine-focus sealed tube'
_exptl_absorpt_coefficient_mu 5.931
_exptl_absorpt_correction_type multi-scan
_exptl_crystal_colour colorless
_exptl_crystal_density_diffrn 1.298
_exptl_crystal_description octahedral
_exptl_crystal_F_000 15008
_exptl_crystal_size_max 0.015
_exptl_crystal_size_mid 0.012
_exptl_crystal_size_min 0.010
_platon_squeeze_details
;
;
_refine_diff_density_max 2.007
_refine_diff_density_min -1.498
_refine_diff_density_rms 0.159
_refine_ls_extinction_method none
_refine_ls_goodness_of_fit_ref 1.383
_refine_ls_hydrogen_treatment constr
_refine_ls_matrix_type full
_refine_ls_number_parameters 64
_refine_ls_number_reflns 1962
_refine_ls_number_restraints 1
_refine_ls_restrained_S_all 1.383
_refine_ls_R_factor_all 0.0602
_refine_ls_R_factor_gt 0.0510
_refine_ls_shift/su_max 0.000
_refine_ls_shift/su_mean 0.000
_refine_ls_structure_factor_coef Fsqd
_refine_ls_weighting_details 'w=1/[\s^2^(Fo^2^)+(0.0707P)^2^+359.8019P] where P=(Fo^2^+2Fc^2^)/3'
_refine_ls_weighting_scheme calc
_refine_ls_wR_factor_gt 0.1461
_refine_ls_wR_factor_ref 0.1518
_reflns_Friedel_coverage 0.000
_reflns_number_gt 1567
_reflns_number_total 1962
_reflns_threshold_expression 'I > 2\s(I)'
_cod_data_source_file c7cy01668a2.cif
_cod_data_source_block VNU-11-SO4
_cod_original_cell_volume 42512(9)
_cod_database_code 1546835
_publcif_datablock.id {ee9f9a5f-1f14-4564-b32c-863685b24cee}

_shelx_shelxl_version_number 2016/6
_shelx_space_group_comment
;
The symmetry employed for this shelxl refinement is uniquely defined
by the following loop, which should always be used as a source of
symmetry information in preference to the above space-group names.
They are only intended as comments.
;
_shelx_estimated_absorpt_t_min 0.918
_shelx_estimated_absorpt_t_max 0.942
_exptl_absorpt_special_details SADABS
_publcif_funding_html
;
;

loop_
_space_group_symop_operation_xyz
'x, y, z'
'-x+3/4, -y+1/4, z+1/2'
'-x+1/4, y+1/2, -z+3/4'
'x+1/2, -y+3/4, -z+1/4'
'z, x, y'
'z+1/2, -x+3/4, -y+1/4'
'-z+3/4, -x+1/4, y+1/2'
'-z+1/4, x+1/2, -y+3/4'
'y, z, x'
'-y+1/4, z+1/2, -x+3/4'
'y+1/2, -z+3/4, -x+1/4'
'-y+3/4, -z+1/4, x+1/2'
'y+3/4, x+1/4, -z+1/2'
'-y, -x, -z'
'y+1/4, -x+1/2, z+3/4'
'-y+1/2, x+3/4, z+1/4'
'x+3/4, z+1/4, -y+1/2'
'-x+1/2, z+3/4, y+1/4'
'-x, -z, -y'
'x+1/4, -z+1/2, y+3/4'
'z+3/4, y+1/4, -x+1/2'
'z+1/4, -y+1/2, x+3/4'
'-z+1/2, y+3/4, x+1/4'
'-z, -y, -x'
'x, y+1/2, z+1/2'
'-x+3/4, -y+3/4, z+1'
'-x+1/4, y+1, -z+5/4'
'x+1/2, -y+5/4, -z+3/4'
'z, x+1/2, y+1/2'
'z+1/2, -x+5/4, -y+3/4'
'-z+3/4, -x+3/4, y+1'
'-z+1/4, x+1, -y+5/4'
'y, z+1/2, x+1/2'
'-y+1/4, z+1, -x+5/4'
'y+1/2, -z+5/4, -x+3/4'
'-y+3/4, -z+3/4, x+1'
'y+3/4, x+3/4, -z+1'
'-y, -x+1/2, -z+1/2'
'y+1/4, -x+1, z+5/4'
'-y+1/2, x+5/4, z+3/4'
'x+3/4, z+3/4, -y+1'
'-x+1/2, z+5/4, y+3/4'
'-x, -z+1/2, -y+1/2'
'x+1/4, -z+1, y+5/4'
'z+3/4, y+3/4, -x+1'
'z+1/4, -y+1, x+5/4'
'-z+1/2, y+5/4, x+3/4'
'-z, -y+1/2, -x+1/2'
'x+1/2, y, z+1/2'
'-x+5/4, -y+1/4, z+1'
'-x+3/4, y+1/2, -z+5/4'
'x+1, -y+3/4, -z+3/4'
'z+1/2, x, y+1/2'
'z+1, -x+3/4, -y+3/4'
'-z+5/4, -x+1/4, y+1'
'-z+3/4, x+1/2, -y+5/4'
'y+1/2, z, x+1/2'
'-y+3/4, z+1/2, -x+5/4'
'y+1, -z+3/4, -x+3/4'
'-y+5/4, -z+1/4, x+1'
'y+5/4, x+1/4, -z+1'
'-y+1/2, -x, -z+1/2'
'y+3/4, -x+1/2, z+5/4'
'-y+1, x+3/4, z+3/4'
'x+5/4, z+1/4, -y+1'
'-x+1, z+3/4, y+3/4'
'-x+1/2, -z, -y+1/2'
'x+3/4, -z+1/2, y+5/4'
'z+5/4, y+1/4, -x+1'
'z+3/4, -y+1/2, x+5/4'
'-z+1, y+3/4, x+3/4'
'-z+1/2, -y, -x+1/2'
'x+1/2, y+1/2, z'
'-x+5/4, -y+3/4, z+1/2'
'-x+3/4, y+1, -z+3/4'
'x+1, -y+5/4, -z+1/4'
'z+1/2, x+1/2, y'
'z+1, -x+5/4, -y+1/4'
'-z+5/4, -x+3/4, y+1/2'
'-z+3/4, x+1, -y+3/4'
'y+1/2, z+1/2, x'
'-y+3/4, z+1, -x+3/4'
'y+1, -z+5/4, -x+1/4'
'-y+5/4, -z+3/4, x+1/2'
'y+5/4, x+3/4, -z+1/2'
'-y+1/2, -x+1/2, -z'
'y+3/4, -x+1, z+3/4'
'-y+1, x+5/4, z+1/4'
'x+5/4, z+3/4, -y+1/2'
'-x+1, z+5/4, y+1/4'
'-x+1/2, -z+1/2, -y'
'x+3/4, -z+1, y+3/4'
'z+5/4, y+3/4, -x+1/2'
'z+3/4, -y+1, x+3/4'
'-z+1, y+5/4, x+1/4'
'-z+1/2, -y+1/2, -x'
'-x, -y, -z'
'x-3/4, y-1/4, -z-1/2'
'x-1/4, -y-1/2, z-3/4'
'-x-1/2, y-3/4, z-1/4'
'-z, -x, -y'
'-z-1/2, x-3/4, y-1/4'
'z-3/4, x-1/4, -y-1/2'
'z-1/4, -x-1/2, y-3/4'
'-y, -z, -x'
'y-1/4, -z-1/2, x-3/4'
'-y-1/2, z-3/4, x-1/4'
'y-3/4, z-1/4, -x-1/2'
'-y-3/4, -x-1/4, z-1/2'
'y, x, z'
'-y-1/4, x-1/2, -z-3/4'
'y-1/2, -x-3/4, -z-1/4'
'-x-3/4, -z-1/4, y-1/2'
'x-1/2, -z-3/4, -y-1/4'
'x, z, y'
'-x-1/4, z-1/2, -y-3/4'
'-z-3/4, -y-1/4, x-1/2'
'-z-1/4, y-1/2, -x-3/4'
'z-1/2, -y-3/4, -x-1/4'
'z, y, x'
'-x, -y+1/2, -z+1/2'
'x-3/4, y+1/4, -z'
'x-1/4, -y, z-1/4'
'-x-1/2, y-1/4, z+1/4'
'-z, -x+1/2, -y+1/2'
'-z-1/2, x-1/4, y+1/4'
'z-3/4, x+1/4, -y'
'z-1/4, -x, y-1/4'
'-y, -z+1/2, -x+1/2'
'y-1/4, -z, x-1/4'
'-y-1/2, z-1/4, x+1/4'
'y-3/4, z+1/4, -x'
'-y-3/4, -x+1/4, z'
'y, x+1/2, z+1/2'
'-y-1/4, x, -z-1/4'
'y-1/2, -x-1/4, -z+1/4'
'-x-3/4, -z+1/4, y'
'x-1/2, -z-1/4, -y+1/4'
'x, z+1/2, y+1/2'
'-x-1/4, z, -y-1/4'
'-z-3/4, -y+1/4, x'
'-z-1/4, y, -x-1/4'
'z-1/2, -y-1/4, -x+1/4'
'z, y+1/2, x+1/2'
'-x+1/2, -y, -z+1/2'
'x-1/4, y-1/4, -z'
'x+1/4, -y-1/2, z-1/4'
'-x, y-3/4, z+1/4'
'-z+1/2, -x, -y+1/2'
'-z, x-3/4, y+1/4'
'z-1/4, x-1/4, -y'
'z+1/4, -x-1/2, y-1/4'
'-y+1/2, -z, -x+1/2'
'y+1/4, -z-1/2, x-1/4'
'-y, z-3/4, x+1/4'
'y-1/4, z-1/4, -x'
'-y-1/4, -x-1/4, z'
'y+1/2, x, z+1/2'
'-y+1/4, x-1/2, -z-1/4'
'y, -x-3/4, -z+1/4'
'-x-1/4, -z-1/4, y'
'x, -z-3/4, -y+1/4'
'x+1/2, z, y+1/2'
'-x+1/4, z-1/2, -y-1/4'
'-z-1/4, -y-1/4, x'
'-z+1/4, y-1/2, -x-1/4'
'z, -y-3/4, -x+1/4'
'z+1/2, y, x+1/2'
'-x+1/2, -y+1/2, -z'
'x-1/4, y+1/4, -z-1/2'
'x+1/4, -y, z-3/4'
'-x, y-1/4, z-1/4'
'-z+1/2, -x+1/2, -y'
'-z, x-1/4, y-1/4'
'z-1/4, x+1/4, -y-1/2'
'z+1/4, -x, y-3/4'
'-y+1/2, -z+1/2, -x'
'y+1/4, -z, x-3/4'
'-y, z-1/4, x-1/4'
'y-1/4, z+1/4, -x-1/2'
'-y-1/4, -x+1/4, z-1/2'
'y+1/2, x+1/2, z'
'-y+1/4, x, -z-3/4'
'y, -x-1/4, -z-1/4'
'-x-1/4, -z+1/4, y-1/2'
'x, -z-1/4, -y-1/4'
'x+1/2, z+1/2, y'
'-x+1/4, z, -y-3/4'
'-z-1/4, -y+1/4, x-1/2'
'-z+1/4, y, -x-3/4'
'z, -y-1/4, -x-1/4'
'z+1/2, y+1/2, x'

loop_
_atom_site_label
_atom_site_type_symbol
_atom_site_fract_x
_atom_site_fract_y
_atom_site_fract_z
_atom_site_U_iso_or_equiv
_atom_site_adp_type
_atom_site_occupancy
_atom_site_site_symmetry_order
_atom_site_calc_flag
_atom_site_refinement_flags_posn
_atom_site_refinement_flags_adp
_atom_site_refinement_flags_occupancy
Hf1 Hf 0.47661(2) 0.54725(2) 0.54725(2) 0.0495(2) Uani 1 2 d S T P
S1 S 0.3974(15) 0.565(2) 0.565(2) 1.51(8) Uani 1 2 d S TU P
O1 O 0.50326(17) 0.60371(16) 0.54967(16) 0.0610(14) Uani 1 1 d . . .
S2 S 0.4119(5) 0.5881(5) 0.500000 0.84(4) Uani 1 2 d S TU P
O2 O 0.5310(5) 0.5310(5) 0.5310(5) 0.119(9) Uani 1 6 d S T P
O4 O 0.4310(2) 0.5885(2) 0.5398(3) 0.037(2) Uani 0.5 1 d . . P
C2 C 0.5474(2) 0.6538(4) 0.5474(2) 0.060(3) Uani 1 2 d S T P
C1 C 0.5321(4) 0.6700(3) 0.5800(3) 0.077(4) Uani 1 2 d S T P
H1 H 0.510888 0.658579 0.591423 0.092 Uiso 1 2 calc R U P
C3 C 0.5332(3) 0.6168(4) 0.5332(3) 0.064(3) Uani 1 2 d S T P
O3 O 0.4419(3) 0.51184(19) 0.51184(19) 0.082(3) Uani 1 2 d S T P

loop_
_atom_site_aniso_label
_atom_site_aniso_U_11
_atom_site_aniso_U_22
_atom_site_aniso_U_33
_atom_site_aniso_U_23
_atom_site_aniso_U_13
_atom_site_aniso_U_12
Hf1 0.0476(3) 0.0505(3) 0.0505(3) -0.00658(19) -0.00269(13) -0.00269(13)
S1 0.93(10) 1.80(12) 1.80(12) 1.45(12) -0.32(10) -0.32(10)
O1 0.059(4) 0.055(3) 0.068(4) -0.003(3) 0.005(3) -0.012(3)
S2 0.45(3) 0.45(3) 1.62(9) 0.50(4) 0.50(4) 0.12(3)
O2 0.119(9) 0.119(9) 0.119(9) 0.079(11) 0.079(11) 0.079(11)
O4 0.023(4) 0.025(4) 0.061(6) -0.001(4) 0.000(4) 0.010(3)
C2 0.055(4) 0.071(8) 0.055(4) -0.013(4) 0.009(5) -0.013(4)
C1 0.063(8) 0.084(6) 0.084(6) -0.019(8) 0.034(6) -0.034(6)
C3 0.069(5) 0.052(7) 0.069(5) -0.012(4) 0.018(7) -0.012(4)
O3 0.113(8) 0.067(4) 0.067(4) 0.004(5) -0.031(4) -0.031(4)

loop_
_atom_type_symbol
_atom_type_description
_atom_type_scat_dispersion_real
_atom_type_scat_dispersion_imag
_atom_type_scat_source
C C 0.0033 0.0016 'International Tables Vol C Tables 4.2.6.8 and 6.1.1.4'
H H 0.0000 0.0000 'International Tables Vol C Tables 4.2.6.8 and 6.1.1.4'
N N 0.0061 0.0033 'International Tables Vol C Tables 4.2.6.8 and 6.1.1.4'
O O 0.0106 0.0060 'International Tables Vol C Tables 4.2.6.8 and 6.1.1.4'
Hf Hf -0.5830 6.1852 'International Tables Vol C Tables 4.2.6.8 and 6.1.1.4'
S S 0.1246 0.1234 'International Tables Vol C Tables 4.2.6.8 and 6.1.1.4'

loop_
_geom_angle_atom_site_label_1
_geom_angle_atom_site_label_2
_geom_angle_atom_site_label_3
_geom_angle
_geom_angle_site_symmetry_1
_geom_angle_site_symmetry_3
O2 Hf1 O3 101.8(9) . .
O2 Hf1 O3 67.0(5) . 101_666
O3 Hf1 O3 69.5(3) . 101_666
O2 Hf1 O3 67.0(5) . 105_666
O3 Hf1 O3 69.5(3) . 105_666
O3 Hf1 O3 107.9(6) 101_666 105_666
O2 Hf1 O4 146.0(3) . 115
O3 Hf1 O4 84.1(4) . 115
O3 Hf1 O4 143.4(3) 101_666 115
O3 Hf1 O4 84.6(4) 105_666 115
O2 Hf1 O4 146.0(3) . .
O3 Hf1 O4 84.1(4) . .
O3 Hf1 O4 84.6(4) 101_666 .
O3 Hf1 O4 143.4(3) 105_666 .
O4 Hf1 O4 67.4(5) 115 .
O2 Hf1 O1 82.3(7) . .
O3 Hf1 O1 142.25(15) . .
O3 Hf1 O1 78.3(3) 101_666 .
O3 Hf1 O1 141.8(3) 105_666 .
O4 Hf1 O1 113.3(3) 115 .
O4 Hf1 O1 73.6(3) . .
O2 Hf1 O1 82.3(7) . 115
O3 Hf1 O1 142.25(15) . 115
O3 Hf1 O1 141.8(3) 101_666 115
O3 Hf1 O1 78.3(3) 105_666 115
O4 Hf1 O1 73.6(3) 115 115
O4 Hf1 O1 113.3(3) . 115
O1 Hf1 O1 75.4(3) . 115
O2 Hf1 S1 175(2) . .
O3 Hf1 S1 72.8(18) . .
O3 Hf1 S1 110.4(9) 101_666 .
O3 Hf1 S1 110.4(9) 105_666 .
O4 Hf1 S1 35.0(5) 115 .
O4 Hf1 S1 35.0(5) . .
O1 Hf1 S1 101.9(15) . .
O1 Hf1 S1 101.9(15) 115 .
O2 Hf1 Hf1 32.2(3) . 5
O3 Hf1 Hf1 89.5(3) . 5
O3 Hf1 Hf1 89.5(3) 101_666 5
O3 Hf1 Hf1 35.3(2) 105_666 5
O4 Hf1 Hf1 115.9(3) 115 5
O4 Hf1 Hf1 172.6(3) . 5
O1 Hf1 Hf1 109.72(16) . 5
O1 Hf1 Hf1 74.09(15) 115 5
S1 Hf1 Hf1 145.6(9) . 5
O2 Hf1 Hf1 32.2(3) . 9
O3 Hf1 Hf1 89.5(3) . 9
O3 Hf1 Hf1 35.3(2) 101_666 9
O3 Hf1 Hf1 89.5(3) 105_666 9
O4 Hf1 Hf1 172.6(3) 115 9
O4 Hf1 Hf1 115.9(3) . 9
O1 Hf1 Hf1 74.09(15) . 9
O1 Hf1 Hf1 109.72(16) 115 9
S1 Hf1 Hf1 145.6(9) . 9
Hf1 Hf1 Hf1 60.0 5 9
O2 Hf1 Hf1 83.9(7) . 101_666
O3 Hf1 Hf1 34.83(16) . 101_666
O3 Hf1 Hf1 34.7(2) 101_666 101_666
O3 Hf1 Hf1 89.0(3) 105_666 101_666
O4 Hf1 Hf1 115.1(2) 115 101_666
O4 Hf1 Hf1 82.6(3) . 101_666
O1 Hf1 Hf1 110.66(15) . 101_666
O1 Hf1 Hf1 164.08(15) 115 101_666
S1 Hf1 Hf1 91.4(16) . 101_666
Hf1 Hf1 Hf1 90.0 5 101_666
Hf1 Hf1 Hf1 60.141(9) 9 101_666
O4 S1 O4 91(3) 115 .
O4 S1 S2 119(4) 115 .
O4 S1 S2 38.2(12) . .
O4 S1 S2 38.2(12) 115 105_666
O4 S1 S2 119(4) . 105_666
S2 S1 S2 124(4) . 105_666
O4 S1 Hf1 47.7(17) 115 .
O4 S1 Hf1 47.7(17) . .
S2 S1 Hf1 71.2(17) . .
S2 S1 Hf1 71.2(17) 105_666 .
C3 O1 Hf1 130.9(6) . .
O4 S2 O4 145(2) . 14_666
O4 S2 S1 42.3(14) . .
O4 S2 S1 133(2) 14_666 .
O4 S2 S1 133(2) . 101_666
O4 S2 S1 42.3(14) 14_666 101_666
S1 S2 S1 170(4) . 101_666
Hf1 O2 Hf1 115.6(6) . 9
Hf1 O2 Hf1 115.6(6) . 5
Hf1 O2 Hf1 115.6(6) 9 5
S2 O4 S1 100(2) . .
S2 O4 Hf1 114.9(11) . .
S1 O4 Hf1 97(2) . .
C1 C2 C1 118.3(12) . 60_564
C1 C2 C3 120.5(6) . .
C1 C2 C3 120.5(6) 60_564 .
C2 C1 C2 121.7(12) 78_456 .
C2 C1 H1 119.2 78_456 .
C2 C1 H1 119.2 . .
O1 C3 O1 127.4(11) 120 .
O1 C3 C2 116.0(6) 120 .
O1 C3 C2 116.0(6) . .
Hf1 O3 Hf1 110.5(3) . 105_666
Hf1 O3 Hf1 110.5(3) . 101_666
Hf1 O3 Hf1 109.5(5) 105_666 101_666

loop_
_geom_bond_atom_site_label_1
_geom_bond_atom_site_label_2
_geom_bond_distance
_geom_bond_site_symmetry_2
Hf1 O2 2.060(6) .
Hf1 O3 2.126(9) .
Hf1 O3 2.135(6) 101_666
Hf1 O3 2.135(6) 105_666
Hf1 O4 2.162(8) 115
Hf1 O4 2.162(8) .
Hf1 O1 2.181(5) .
Hf1 O1 2.181(5) 115
Hf1 S1 2.90(6) .
Hf1 Hf1 3.4863(9) 5
Hf1 Hf1 3.4863(9) 9
Hf1 Hf1 3.5015(8) 101_666
S1 O4 1.68(4) 115
S1 O4 1.68(4) .
S1 S2 2.46(5) .
S1 S2 2.46(5) 105_666
O1 C3 1.277(8) .
S2 O4 1.542(11) .
S2 O4 1.542(11) 14_666
C2 C1 1.378(8) .
C2 C1 1.378(8) 60_564
C2 C3 1.470(17) .
C1 H1 0.9300 .

loop_
_geom_torsion_atom_site_label_1
_geom_torsion_atom_site_label_2
_geom_torsion_atom_site_label_3
_geom_torsion_atom_site_label_4
_geom_torsion
_geom_torsion_site_symmetry_1
_geom_torsion_site_symmetry_4
O4 S2 O4 S1 -102(3) 14_666 .
S1 S2 O4 S1 -167(4) 101_666 .
O4 S2 O4 Hf1 0.5(3) 14_666 .
S1 S2 O4 Hf1 103(3) . .
S1 S2 O4 Hf1 -64(2) 101_666 .
O4 S1 O4 S2 138(3) 115 .
S2 S1 O4 S2 110(4) 105_666 .
Hf1 S1 O4 S2 116.8(14) . .
O4 S1 O4 Hf1 21(4) 115 .
S2 S1 O4 Hf1 -116.8(14) . .
S2 S1 O4 Hf1 -7(4) 105_666 .
C1 C2 C1 C2 3(3) 60_564 78_456
C3 C2 C1 C2 173.2(11) . 78_456
Hf1 O1 C3 O1 21(2) . 120
Hf1 O1 C3 C2 -167.9(8) . .
C1 C2 C3 O1 -178.7(13) . 120
C1 C2 C3 O1 -9(2) 60_564 120
C1 C2 C3 O1 9(2) . .
C1 C2 C3 O1 178.7(13) 60_564 .

loop_
_platon_squeeze_void_nr
_platon_squeeze_void_average_x
_platon_squeeze_void_average_y
_platon_squeeze_void_average_z
_platon_squeeze_void_volume
_platon_squeeze_void_count_electrons
_platon_squeeze_void_content
1 -0.005 -0.009 -0.006 26962 1194 ' '
2 0.625 0.125 0.125 81 2 ' '
3 0.125 0.125 0.625 81 2 ' '
4 0.375 0.375 0.375 81 2 ' '
5 0.875 0.375 0.875 81 2 ' '
6 0.125 0.625 0.125 81 2 ' '
7 0.625 0.625 0.625 81 2 ' '
8 0.875 0.875 0.375 81 2 ' '
9 0.375 0.875 0.875 81 2 ' '

loop_
_publcif_info_exptl_table_extra_item
sin_theta_over_lambda_max
